data_7110878
loop_
_publ_author_name
'Roessler, Beatrice'
'Kleinhenz, Sven'
'Seppelt, Konrad'

_publ_section_title
;
 Pentamethylmolybdenum
;
_journal_issue 12
_journal_name_full 'Chemical Communications'
_journal_page_first 1039
_journal_paper_doi 10.1039/b000987n
_journal_year 2000
_chemical_formula_moiety C~5~H~15~Ta
_chemical_formula_sum 'C5 H15 Ta'
_chemical_formula_weight 256.12
_chemical_name_common Pentamethyltantal
_chemical_name_systematic
; 
 Pentamethyltantal 
;
_space_group_IT_number 79
_symmetry_cell_setting tetragonal
_symmetry_space_group_name_Hall 'I 4'
_symmetry_space_group_name_H-M 'I 4'
_atom_sites_solution_hydrogens geom
_atom_sites_solution_primary direct
_atom_sites_solution_secondary difmap
_audit_creation_method SHELXL-97
_cell_angle_alpha 90.00
_cell_angle_beta 90.00
_cell_angle_gamma 90.00
_cell_formula_units_Z 2
_cell_length_a 7.8500(10)
_cell_length_b 7.8500(10)
_cell_length_c 6.4200(10)
_cell_measurement_reflns_used 25
_cell_measurement_temperature 120
_cell_measurement_theta_max 26
_cell_measurement_theta_min 13
_cell_volume 395.62(9)
_computing_cell_refinement 'Enraf-Nonius CAD4'
_computing_data_collection 'Enraf-Nonius CAD4'
_computing_data_reduction 'NRCVAX package'
_computing_molecular_graphics 'XPMA, ZORTEP'
_computing_publication_material SHELXL
_computing_structure_refinement 'SHELXL-97 (Sheldrick, 1997)'
_computing_structure_solution 'SHELXS-97 (Sheldrick, 1990)'
_diffrn_ambient_temperature 120
_diffrn_detector_area_resol_mean 0.62
_diffrn_measured_fraction_theta_full 0.642
_diffrn_measured_fraction_theta_max 0.642
_diffrn_measurement_device_type 'Enraf-Nonius CAD4'
_diffrn_measurement_method Omega-scan
_diffrn_radiation_monochromator graphite
_diffrn_radiation_source 'fine-focus sealed tube'
_diffrn_radiation_type MoK\a
_diffrn_radiation_wavelength 0.71069
_diffrn_reflns_av_R_equivalents 0.0320
_diffrn_reflns_av_sigmaI/netI 0.0264
_diffrn_reflns_limit_h_max 0
_diffrn_reflns_limit_h_min -10
_diffrn_reflns_limit_k_max 12
_diffrn_reflns_limit_k_min 0
_diffrn_reflns_limit_l_max 10
_diffrn_reflns_limit_l_min -9
_diffrn_reflns_number 874
_diffrn_reflns_theta_full 44.79
_diffrn_reflns_theta_max 44.79
_diffrn_reflns_theta_min 3.67
_diffrn_standards_decay_% 2.49
_diffrn_standards_interval_count 400
_diffrn_standards_interval_time '14400 sec'
_diffrn_standards_number 3
_exptl_absorpt_coefficient_mu 13.784
_exptl_absorpt_correction_T_max 0.93
_exptl_absorpt_correction_T_min 0.73
_exptl_absorpt_correction_type psi-scan
_exptl_crystal_colour 'pale yellow'
_exptl_crystal_density_diffrn 2.150
_exptl_crystal_density_method 'not measured'
_exptl_crystal_description needles
_exptl_crystal_F_000 236
_exptl_crystal_size_max 0.4
_exptl_crystal_size_mid 0.1
_exptl_crystal_size_min 0.1
_refine_diff_density_max 1.870
_refine_diff_density_min -1.855
_refine_diff_density_rms 0.209
_refine_ls_abs_structure_details 'Flack H D (1983), Acta Cryst. A39, 876-881'
_refine_ls_abs_structure_Flack -0.01(7)
_refine_ls_extinction_method none
_refine_ls_goodness_of_fit_ref 1.058
_refine_ls_hydrogen_treatment mixed
_refine_ls_matrix_type full
_refine_ls_number_parameters 18
_refine_ls_number_reflns 802
_refine_ls_number_restraints 1
_refine_ls_restrained_S_all 1.057
_refine_ls_R_factor_all 0.0229
_refine_ls_R_factor_gt 0.0229
_refine_ls_shift/su_max 0.258
_refine_ls_shift/su_mean 0.015
_refine_ls_structure_factor_coef Fsqd
_refine_ls_weighting_details 'calc w=1/[\s^2^(Fo^2^)+(0.0357P)^2^+0.9251P] where P=(Fo^2^+2Fc^2^)/3'
_refine_ls_weighting_scheme calc
_refine_ls_wR_factor_gt 0.0564
_refine_ls_wR_factor_ref 0.0564
_reflns_number_gt 802
_reflns_number_total 802
_reflns_threshold_expression >2sigma(I)
_cod_data_source_file b000987nsup1.cif
_cod_data_source_block tame5
_cod_depositor_comments
;
The following automatic conversions were performed:

'_exptl_absorpt_correction_type' value 'Psi-scan' changed to
'psi-scan' according to
/home/saulius/struct/CIF-dictionaries/cif_core.dic dictionary named
'cif_core.dic' version 2.4.2 from 2011-04-26.

Automatic conversion script
Id: cif_fix_values 1891 2012-01-12 08:04:46Z andrius 
;
_cod_database_code 7110878

loop_
_symmetry_equiv_pos_as_xyz
'x, y, z'
'-x, -y, z'
'-y, x, z'
'y, -x, z'
'x+1/2, y+1/2, z+1/2'
'-x+1/2, -y+1/2, z+1/2'
'-y+1/2, x+1/2, z+1/2'
'y+1/2, -x+1/2, z+1/2'

loop_
_atom_site_label
_atom_site_type_symbol
_atom_site_fract_x
_atom_site_fract_y
_atom_site_fract_z
_atom_site_U_iso_or_equiv
_atom_site_adp_type
_atom_site_occupancy
_atom_site_symmetry_multiplicity
_atom_site_calc_flag
_atom_site_refinement_flags
Ta Ta 0.0000 0.0000 0.0010(3) 0.01762(7) Uani 1 4 d S
C1 C 0.0000 0.0000 0.324(2) 0.035(2) Uani 1 4 d S
H1A H 0.0600 0.1013 0.3748 0.053 Uiso 0.25 1 calc PR
H1B H 0.0577 -0.1026 0.3748 0.053 Uiso 0.25 1 calc PR
H1C H -0.1177 0.0013 0.3748 0.053 Uiso 0.25 1 calc PR
C2 C -0.2518(9) 0.0449(11) -0.1197(11) 0.0403(14) Uani 1 1 d .
H2A H -0.2475 0.0494 -0.2722 0.061 Uiso 1 1 calc R
H2B H -0.2950 0.1535 -0.0659 0.061 Uiso 1 1 calc R
H2C H -0.3276 -0.0476 -0.0760 0.061 Uiso 1 1 calc R

loop_
_atom_site_aniso_label
_atom_site_aniso_U_11
_atom_site_aniso_U_22
_atom_site_aniso_U_33
_atom_site_aniso_U_23
_atom_site_aniso_U_13
_atom_site_aniso_U_12
Ta 0.01777(8) 0.01777(8) 0.01732(11) 0.000 0.000 0.000
C1 0.039(4) 0.039(4) 0.027(5) 0.000 0.000 0.000
C2 0.024(2) 0.057(4) 0.040(3) 0.006(3) -0.005(2) 0.009(3)

loop_
_atom_type_symbol
_atom_type_description
_atom_type_scat_dispersion_real
_atom_type_scat_dispersion_imag
_atom_type_scat_source
Ta Ta -0.7052 6.5227 'International Tables Vol C Tables 4.2.6.8 and 6.1.1.4'
C C 0.0033 0.0016 'International Tables Vol C Tables 4.2.6.8 and 6.1.1.4'
H H 0.0000 0.0000 'International Tables Vol C Tables 4.2.6.8 and 6.1.1.4'

loop_
_geom_angle_atom_site_label_1
_geom_angle_atom_site_label_2
_geom_angle_atom_site_label_3
_geom_angle
_geom_angle_site_symmetry_1
_geom_angle_site_symmetry_3
C1 Ta C2 111.1(2) . 2
C1 Ta C2 111.1(2) . 4
C2 Ta C2 82.55(14) 2 4
C1 Ta C2 111.1(2) . 3
C2 Ta C2 82.55(14) 2 3
C2 Ta C2 137.8(4) 4 3
C1 Ta C2 111.1(2) . .
C2 Ta C2 137.8(4) 2 .
C2 Ta C2 82.55(14) 4 .
C2 Ta C2 82.55(14) 3 .
Ta C1 H1A 110.3 . .
Ta C1 H1B 110.3 . .
H1A C1 H1B 108.6 . .
Ta C1 H1C 110.3 . .
H1A C1 H1C 108.6 . .
H1B C1 H1C 108.6 . .
Ta C2 H2A 109.5 . .
Ta C2 H2B 109.5 . .
H2A C2 H2B 109.5 . .
Ta C2 H2C 109.5 . .
H2A C2 H2C 109.5 . .
H2B C2 H2C 109.5 . .

loop_
_geom_bond_atom_site_label_1
_geom_bond_atom_site_label_2
_geom_bond_distance
_geom_bond_site_symmetry_2
Ta C1 2.073(13) .
Ta C2 2.152(6) 2
Ta C2 2.152(6) 4
Ta C2 2.152(6) 3
Ta C2 2.152(6) .
C1 H1A 0.9931 .
C1 H1B 0.9931 .
C1 H1C 0.9931 .
C2 H2A 0.9800 .
C2 H2B 0.9800 .
C2 H2C 0.9800 .
